data_1560050
loop_
_publ_author_name
'Rajkumar, Madhu'
'Desiraju, Gautam R.'

_publ_section_title
;
 Quaternary and quinary molecular solids based on structural inequivalence
 and combinatorial approaches: 2-nitroresorcinol and
 4,6-dichlororesorcinol
;
_journal_issue 2
_journal_name_full IUCrJ
_journal_page_first 178
_journal_page_last 185
_journal_paper_doi 10.1107/S2052252520016589
_journal_volume 8
_journal_year 2021
_chemical_formula_sum 'C16 H13 N5 O4'
_chemical_formula_weight 339.31
_space_group_crystal_system monoclinic
_space_group_IT_number 14
_space_group_name_Hall '-P 2ybc'
_space_group_name_H-M_alt 'P 1 21/c 1'
_atom_sites_solution_hydrogens geom
_audit_creation_method SHELXL-2018/3
_cell_angle_alpha 90
_cell_angle_beta 92.967(7)
_cell_angle_gamma 90
_cell_formula_units_Z 4
_cell_length_a 18.213(3)
_cell_length_b 7.2967(13)
_cell_length_c 11.940(2)
_cell_measurement_reflns_used 12104
_cell_measurement_temperature 150(2)
_cell_measurement_theta_max 27.6
_cell_measurement_theta_min 3.0
_cell_volume 1584.6(5)
_computing_structure_refinement 'SHELXL-2018/3 (Sheldrick, 2018)'
_computing_structure_solution 'SHELXT 2014/5 (Sheldrick, 2014)'
_diffrn_ambient_temperature 150(2)
_diffrn_measured_fraction_theta_full 0.998
_diffrn_measured_fraction_theta_max 0.998
_diffrn_measurement_device_type 'Rigaku Mercury375R (2x2 bin mode)'
_diffrn_measurement_method 'profile data from \w-scans'
_diffrn_radiation_type MoK\a
_diffrn_radiation_wavelength 0.71075
_diffrn_reflns_av_R_equivalents 0.0544
_diffrn_reflns_av_unetI/netI 0.0433
_diffrn_reflns_Laue_measured_fraction_full 0.998
_diffrn_reflns_Laue_measured_fraction_max 0.998
_diffrn_reflns_limit_h_max 23
_diffrn_reflns_limit_h_min -23
_diffrn_reflns_limit_k_max 9
_diffrn_reflns_limit_k_min -9
_diffrn_reflns_limit_l_max 15
_diffrn_reflns_limit_l_min -15
_diffrn_reflns_number 14469
_diffrn_reflns_point_group_measured_fraction_full 0.998
_diffrn_reflns_point_group_measured_fraction_max 0.998
_diffrn_reflns_theta_full 25.242
_diffrn_reflns_theta_max 27.484
_diffrn_reflns_theta_min 3.008
_diffrn_source 'sealed tube'
_exptl_absorpt_coefficient_mu 0.106
_exptl_absorpt_correction_T_max 1.000
_exptl_absorpt_correction_T_min 0.686
_exptl_absorpt_correction_type multi-scan
_exptl_absorpt_process_details 'Jacobson, R. (1998) Private communication'
_exptl_crystal_colour Red
_exptl_crystal_density_diffrn 1.422
_exptl_crystal_description Block
_exptl_crystal_F_000 704
_exptl_crystal_size_max 0.200
_exptl_crystal_size_mid 0.200
_exptl_crystal_size_min 0.200
_refine_diff_density_max 0.690
_refine_diff_density_min -0.267
_refine_diff_density_rms 0.054
_refine_ls_extinction_method none
_refine_ls_goodness_of_fit_ref 1.039
_refine_ls_hydrogen_treatment constr
_refine_ls_matrix_type full
_refine_ls_number_parameters 228
_refine_ls_number_reflns 3639
_refine_ls_number_restraints 0
_refine_ls_restrained_S_all 1.039
_refine_ls_R_factor_all 0.0743
_refine_ls_R_factor_gt 0.0577
_refine_ls_shift/su_max 0.000
_refine_ls_shift/su_mean 0.000
_refine_ls_structure_factor_coef Fsqd
_refine_ls_weighting_details 'w=1/[\s^2^(Fo^2^)+(0.0606P)^2^+1.0262P] where P=(Fo^2^+2Fc^2^)/3'
_refine_ls_weighting_scheme calc
_refine_ls_wR_factor_gt 0.1393
_refine_ls_wR_factor_ref 0.1492
_reflns_Friedel_coverage 0.000
_reflns_number_gt 2782
_reflns_number_total 3639
_reflns_threshold_expression 'I > 2\s(I)'
_cod_data_source_file yc5029.cif
_cod_data_source_block 10NRES-44AZO
_cod_depositor_comments
;
The following automatic conversions were performed:

data item '_exptl_absorpt_correction_type' value 'Multi-scan' was
changed to 'multi-scan' in accordance with the
/home/data/users/saulius/crontab/automatic-downloads/rss-feeds/IUCr/lib/dictionaries/cif_core.dic
dictionary named 'cif_core.dic' version 2.4.2 last updated on
2011-04-26.

Automatic conversion script
Id: cif_fix_values 7556 2019-12-06 15:28:31Z antanas 

 Adding full bibliography for 1560041--1560072.cif.
;
_cod_original_cell_volume 1584.7(5)
_cod_original_sg_symbol_H-M 'P 21/c'
_cod_database_code 1560050
_shelx_shelxl_version_number 2018/3
_shelx_space_group_comment
;
The symmetry employed for this shelxl refinement is uniquely defined
by the following loop, which should always be used as a source of
symmetry information in preference to the above space-group names.
They are only intended as comments.
;
_shelx_estimated_absorpt_t_min 0.979
_shelx_estimated_absorpt_t_max 0.979

loop_
_space_group_symop_operation_xyz
'x, y, z'
'-x, y+1/2, -z+1/2'
'-x, -y, -z'
'x, -y-1/2, z-1/2'

loop_
_atom_site_label
_atom_site_type_symbol
_atom_site_fract_x
_atom_site_fract_y
_atom_site_fract_z
_atom_site_U_iso_or_equiv
_atom_site_adp_type
_atom_site_occupancy
_atom_site_site_symmetry_order
_atom_site_calc_flag
_atom_site_refinement_flags_posn
_atom_site_refinement_flags_adp
_atom_site_refinement_flags_occupancy
_atom_site_disorder_assembly
_atom_site_disorder_group
O1 O 0.14931(8) 0.1420(2) 0.20812(12) 0.0332(4) Uani 1 1 d . . . . .
H1 H 0.125878 0.235681 0.193280 0.050 Uiso 1 1 calc R U . . .
O2 O 0.34443(8) -0.0912(2) 0.43735(12) 0.0355(4) Uani 1 1 d . . . . .
H2 H 0.366096 -0.078145 0.498750 0.053 Uiso 1 1 calc R U . . .
O3 O 0.28655(10) -0.1186(2) 0.17188(13) 0.0467(4) Uani 1 1 d . . . . .
N5 N 0.24990(10) -0.1257(2) 0.25486(14) 0.0315(4) Uani 1 1 d . . . . .
O4 O 0.21592(11) -0.2609(2) 0.28178(16) 0.0527(5) Uani 1 1 d . . . . .
N2 N 0.08673(9) 0.4601(2) 0.13670(15) 0.0308(4) Uani 1 1 d . . . . .
N1 N 0.42295(10) -0.0529(2) 0.63618(14) 0.0327(4) Uani 1 1 d . . . . .
N3 N 0.51978(10) -0.0326(3) 0.96381(14) 0.0336(4) Uani 1 1 d . . . . .
N4 N 0.02702(9) 0.9600(2) -0.01889(15) 0.0328(4) Uani 1 1 d . . . . .
C2 C 0.19633(11) 0.1729(3) 0.29705(16) 0.0262(4) Uani 1 1 d . . . . .
C1 C 0.24772(11) 0.0378(3) 0.32621(16) 0.0260(4) Uani 1 1 d . . . . .
C6 C 0.29771(10) 0.0504(3) 0.41804(16) 0.0270(4) Uani 1 1 d . . . . .
C15 C 0.48363(11) -0.0370(3) 0.85373(17) 0.0297(4) Uani 1 1 d . . . . .
C16 C 0.40835(12) -0.0288(3) 0.83389(18) 0.0321(5) Uani 1 1 d . . . . .
H16 H 0.377159 -0.018648 0.892838 0.039 Uiso 1 1 calc R U . . .
C5 C 0.29578(11) 0.2091(3) 0.48352(17) 0.0301(4) Uani 1 1 d . . . . .
H5 H 0.328252 0.222838 0.545650 0.036 Uiso 1 1 calc R U . . .
C11 C 0.04509(11) 0.7909(3) 0.03891(17) 0.0296(4) Uani 1 1 d . . . . .
C3 C 0.19550(11) 0.3302(3) 0.36400(18) 0.0301(4) Uani 1 1 d . . . . .
H3 H 0.161904 0.423501 0.347387 0.036 Uiso 1 1 calc R U . . .
C4 C 0.24534(11) 0.3454(3) 0.45548(18) 0.0322(5) Uani 1 1 d . . . . .
H4 H 0.244818 0.450709 0.499326 0.039 Uiso 1 1 calc R U . . .
C12 C 0.38071(12) -0.0361(3) 0.72449(18) 0.0332(5) Uani 1 1 d . . . . .
H12 H 0.330040 -0.029003 0.711010 0.040 Uiso 1 1 calc R U . . .
C9 C -0.00082(11) 0.7028(3) 0.10984(18) 0.0318(5) Uani 1 1 d . . . . .
H9 H -0.046103 0.753017 0.125421 0.038 Uiso 1 1 calc R U . . .
C14 C 0.52882(12) -0.0556(3) 0.76363(18) 0.0338(5) Uani 1 1 d . . . . .
H14 H 0.579633 -0.063069 0.775031 0.041 Uiso 1 1 calc R U . . .
C13 C 0.49569(12) -0.0625(3) 0.65663(18) 0.0351(5) Uani 1 1 d . . . . .
H13 H 0.525501 -0.074499 0.596127 0.042 Uiso 1 1 calc R U . . .
C8 C 0.02203(12) 0.5383(3) 0.15724(18) 0.0338(5) Uani 1 1 d . . . . .
H8 H -0.008730 0.479178 0.205452 0.041 Uiso 1 1 calc R U . . .
C7 C 0.13056(12) 0.5487(3) 0.0683(2) 0.0354(5) Uani 1 1 d . . . . .
H7 H 0.175848 0.496890 0.054374 0.042 Uiso 1 1 calc R U . . .
C10 C 0.11191(12) 0.7128(3) 0.01741(19) 0.0365(5) Uani 1 1 d . . . . .
H10 H 0.143620 0.769674 -0.030330 0.044 Uiso 1 1 calc R U . . .

loop_
_atom_site_aniso_label
_atom_site_aniso_U_11
_atom_site_aniso_U_22
_atom_site_aniso_U_33
_atom_site_aniso_U_23
_atom_site_aniso_U_13
_atom_site_aniso_U_12
O1 0.0379(8) 0.0255(7) 0.0349(8) -0.0001(6) -0.0103(6) 0.0070(6)
O2 0.0384(8) 0.0384(9) 0.0288(8) -0.0016(6) -0.0082(6) 0.0107(7)
O3 0.0650(11) 0.0457(10) 0.0299(9) 0.0015(7) 0.0089(8) 0.0174(9)
N5 0.0379(10) 0.0297(9) 0.0262(9) -0.0008(7) -0.0052(7) 0.0067(8)
O4 0.0689(12) 0.0306(9) 0.0596(12) -0.0109(8) 0.0130(9) -0.0140(9)
N2 0.0340(9) 0.0245(9) 0.0333(9) -0.0002(7) -0.0051(7) 0.0033(7)
N1 0.0351(9) 0.0336(10) 0.0287(9) 0.0030(7) -0.0038(7) -0.0029(8)
N3 0.0356(10) 0.0373(10) 0.0276(9) 0.0007(7) -0.0021(7) 0.0043(8)
N4 0.0325(9) 0.0270(9) 0.0388(10) 0.0018(7) 0.0015(7) 0.0059(7)
C2 0.0286(10) 0.0233(10) 0.0267(10) 0.0028(7) 0.0001(7) -0.0019(8)
C1 0.0295(10) 0.0238(10) 0.0246(10) -0.0009(7) 0.0004(7) 0.0007(8)
C6 0.0269(10) 0.0297(11) 0.0244(10) 0.0015(8) 0.0014(7) -0.0013(8)
C15 0.0343(11) 0.0272(10) 0.0271(10) 0.0022(8) -0.0018(8) 0.0006(9)
C16 0.0342(11) 0.0307(11) 0.0317(11) 0.0012(8) 0.0035(8) -0.0016(9)
C5 0.0312(10) 0.0311(11) 0.0277(10) -0.0005(8) -0.0024(8) -0.0051(9)
C11 0.0338(11) 0.0217(10) 0.0328(11) -0.0020(8) -0.0031(8) 0.0024(8)
C3 0.0317(10) 0.0208(10) 0.0376(11) 0.0003(8) 0.0005(8) 0.0005(8)
C4 0.0364(11) 0.0251(10) 0.0352(11) -0.0055(8) 0.0029(8) -0.0061(9)
C12 0.0302(10) 0.0333(12) 0.0358(12) 0.0027(9) -0.0021(8) -0.0045(9)
C9 0.0309(10) 0.0285(11) 0.0358(11) -0.0003(8) 0.0008(8) 0.0065(9)
C14 0.0310(10) 0.0396(13) 0.0304(11) 0.0015(9) -0.0005(8) 0.0031(9)
C13 0.0363(11) 0.0420(13) 0.0270(11) 0.0026(9) 0.0020(8) -0.0001(10)
C8 0.0349(11) 0.0321(11) 0.0345(11) 0.0062(9) 0.0019(8) 0.0046(9)
C7 0.0286(10) 0.0309(12) 0.0467(13) -0.0018(9) 0.0023(9) 0.0070(9)
C10 0.0342(11) 0.0324(11) 0.0431(13) 0.0044(9) 0.0053(9) 0.0019(9)

loop_
_atom_type_symbol
_atom_type_description
_atom_type_scat_dispersion_real
_atom_type_scat_dispersion_imag
_atom_type_scat_source
C C 0.0033 0.0016 'International Tables Vol C Tables 4.2.6.8 and 6.1.1.4'
H H 0.0000 0.0000 'International Tables Vol C Tables 4.2.6.8 and 6.1.1.4'
N N 0.0061 0.0033 'International Tables Vol C Tables 4.2.6.8 and 6.1.1.4'
O O 0.0106 0.0060 'International Tables Vol C Tables 4.2.6.8 and 6.1.1.4'

loop_
_geom_angle_atom_site_label_1
_geom_angle_atom_site_label_2
_geom_angle_atom_site_label_3
_geom_angle
_geom_angle_site_symmetry_1
_geom_angle_site_symmetry_3
_geom_angle_publ_flag
C2 O1 H1 109.5 . . ?
C6 O2 H2 109.5 . . ?
O4 N5 O3 123.70(19) . . ?
O4 N5 C1 118.44(17) . . ?
O3 N5 C1 117.86(18) . . ?
C7 N2 C8 117.60(18) . . ?
C13 N1 C12 117.66(18) . . ?
N3 N3 C15 112.8(2) 3_657 . ?
N4 N4 C11 113.0(2) 3_575 . ?
O1 C2 C1 118.06(17) . . ?
O1 C2 C3 124.17(18) . . ?
C1 C2 C3 117.74(18) . . ?
C2 C1 C6 123.68(18) . . ?
C2 C1 N5 117.97(17) . . ?
C6 C1 N5 118.35(17) . . ?
O2 C6 C1 117.68(17) . . ?
O2 C6 C5 124.87(17) . . ?
C1 C6 C5 117.45(18) . . ?
C16 C15 C14 119.50(19) . . ?
C16 C15 N3 123.98(19) . . ?
C14 C15 N3 116.50(18) . . ?
C12 C16 C15 118.18(19) . . ?
C12 C16 H16 120.9 . . ?
C15 C16 H16 120.9 . . ?
C4 C5 C6 119.72(18) . . ?
C4 C5 H5 120.1 . . ?
C6 C5 H5 120.1 . . ?
C9 C11 C10 119.37(19) . . ?
C9 C11 N4 124.15(18) . . ?
C10 C11 N4 116.45(19) . . ?
C4 C3 C2 119.30(19) . . ?
C4 C3 H3 120.4 . . ?
C2 C3 H3 120.4 . . ?
C5 C4 C3 122.12(19) . . ?
C5 C4 H4 118.9 . . ?
C3 C4 H4 118.9 . . ?
N1 C12 C16 123.55(19) . . ?
N1 C12 H12 118.2 . . ?
C16 C12 H12 118.2 . . ?
C11 C9 C8 118.47(19) . . ?
C11 C9 H9 120.8 . . ?
C8 C9 H9 120.8 . . ?
C13 C14 C15 117.95(19) . . ?
C13 C14 H14 121.0 . . ?
C15 C14 H14 121.0 . . ?
N1 C13 C14 123.1(2) . . ?
N1 C13 H13 118.4 . . ?
C14 C13 H13 118.4 . . ?
N2 C8 C9 122.9(2) . . ?
N2 C8 H8 118.6 . . ?
C9 C8 H8 118.6 . . ?
N2 C7 C10 123.2(2) . . ?
N2 C7 H7 118.4 . . ?
C10 C7 H7 118.4 . . ?
C7 C10 C11 118.5(2) . . ?
C7 C10 H10 120.8 . . ?
C11 C10 H10 120.8 . . ?

loop_
_geom_bond_atom_site_label_1
_geom_bond_atom_site_label_2
_geom_bond_distance
_geom_bond_site_symmetry_2
_geom_bond_publ_flag
O1 C2 1.348(2) . ?
O1 H1 0.8200 . ?
O2 C6 1.351(2) . ?
O2 H2 0.8200 . ?
O3 N5 1.224(2) . ?
N5 O4 1.216(2) . ?
N5 C1 1.468(3) . ?
N2 C7 1.338(3) . ?
N2 C8 1.343(3) . ?
N1 C13 1.337(3) . ?
N1 C12 1.343(3) . ?
N3 N3 1.248(3) 3_657 ?
N3 C15 1.440(3) . ?
N4 N4 1.249(3) 3_575 ?
N4 C11 1.444(3) . ?
C2 C1 1.391(3) . ?
C2 C3 1.399(3) . ?
C1 C6 1.392(3) . ?
C6 C5 1.398(3) . ?
C15 C16 1.381(3) . ?
C15 C14 1.395(3) . ?
C16 C12 1.376(3) . ?
C16 H16 0.9300 . ?
C5 C4 1.384(3) . ?
C5 H5 0.9300 . ?
C11 C9 1.379(3) . ?
C11 C10 1.380(3) . ?
C3 C4 1.388(3) . ?
C3 H3 0.9300 . ?
C4 H4 0.9300 . ?
C12 H12 0.9300 . ?
C9 C8 1.382(3) . ?
C9 H9 0.9300 . ?
C14 C13 1.385(3) . ?
C14 H14 0.9300 . ?
C13 H13 0.9300 . ?
C8 H8 0.9300 . ?
C7 C10 1.377(3) . ?
C7 H7 0.9300 . ?
C10 H10 0.9300 . ?
